data_2225628
loop_
_publ_author_name
'Arias, Asdr\'ubal'
'Mel\'endez, Lidia'
'Bern\`es, Sylvain'
'Arroyo, Maribel'

_publ_section_title
;
 Chloridotris(pentafluorobenzenethiolato-\k<i>S</i>)[tris(4-fluorophenyl)phosphine-\k<i>P</i>]osmium(IV)
;
_journal_coeditor_code KP2255
_journal_issue 4
_journal_name_full 'Acta Crystallographica Section E'
_journal_page_first m477
_journal_page_last m478
_journal_paper_doi 10.1107/S1600536810011281
_journal_volume 66
_journal_year 2010
_chemical_formula_iupac '[Os (C6 F5 S)3 Cl (C18 H12 F3 P)]'
_chemical_formula_moiety 'C36 H12 Cl F18 Os P S3'
_chemical_formula_sum 'C36 H12 Cl F18 Os P S3'
_chemical_formula_weight 1139.26
_chemical_name_systematic
;
Chloridotris(pentafluorobenzenethiolato-\k<i>S</i>)[tris(4-
fluorophenyl)phosphine-\k<i>P</i>]osmium(IV)
;
_space_group_IT_number 14
_symmetry_cell_setting monoclinic
_symmetry_space_group_name_Hall '-P 2ybc'
_symmetry_space_group_name_H-M 'P 1 21/c 1'
_atom_sites_solution_hydrogens geom
_atom_sites_solution_primary direct
_atom_sites_solution_secondary difmap
_audit_creation_method SHELXTL-Plus
_cell_angle_alpha 90.00
_cell_angle_beta 107.62(2)
_cell_angle_gamma 90.00
_cell_formula_units_Z 4
_cell_length_a 17.983(7)
_cell_length_b 10.446(5)
_cell_length_c 21.521(8)
_cell_measurement_pressure 101(2)
_cell_measurement_reflns_used 84
_cell_measurement_temperature 298.0(10)
_cell_measurement_theta_max 12.47
_cell_measurement_theta_min 5.21
_cell_volume 3853(3)
_computing_cell_refinement 'XSCANS (Siemens, 1996)'
_computing_data_collection 'XSCANS (Siemens, 1996)'
_computing_data_reduction 'XSCANS (Siemens, 1996)'
_computing_molecular_graphics 'Mercury (Macrae <i>et al.</i>,  2008)'
_computing_publication_material 'SHELXTL-Plus (Sheldrick, 2008)'
_computing_structure_refinement 'SHELXTL-Plus (Sheldrick, 2008)'
_computing_structure_solution 'SHELXTL-Plus (Sheldrick, 2008)'
_diffrn_ambient_temperature 298.0(10)
_diffrn_measured_fraction_theta_full 0.990
_diffrn_measured_fraction_theta_max 0.990
_diffrn_measurement_device_type 'Siemens P4'
_diffrn_measurement_method '\w scans'
_diffrn_radiation_monochromator graphite
_diffrn_radiation_source 'fine-focus sealed tube'
_diffrn_radiation_type MoK\a
_diffrn_radiation_wavelength 0.71073
_diffrn_reflns_av_R_equivalents 0.0516
_diffrn_reflns_av_sigmaI/netI 0.0458
_diffrn_reflns_limit_h_max 11
_diffrn_reflns_limit_h_min -21
_diffrn_reflns_limit_k_max 1
_diffrn_reflns_limit_k_min -12
_diffrn_reflns_limit_l_max 25
_diffrn_reflns_limit_l_min -24
_diffrn_reflns_number 13694
_diffrn_reflns_theta_full 25.00
_diffrn_reflns_theta_max 25.03
_diffrn_reflns_theta_min 1.98
_diffrn_standards_decay_% 0.5
_diffrn_standards_interval_count 97
_diffrn_standards_number 3
_exptl_absorpt_coefficient_mu 3.699
_exptl_absorpt_correction_T_max 0.330
_exptl_absorpt_correction_T_min 0.215
_exptl_absorpt_correction_type psi-scan
_exptl_absorpt_process_details '(XSCANS; Siemens, 1996)'
_exptl_crystal_colour dark-brown
_exptl_crystal_density_diffrn 1.964
_exptl_crystal_density_method 'not measured'
_exptl_crystal_description prism
_exptl_crystal_F_000 2184
_exptl_crystal_size_max 0.5
_exptl_crystal_size_mid 0.4
_exptl_crystal_size_min 0.3
_refine_diff_density_max 1.956
_refine_diff_density_min -2.106
_refine_ls_extinction_coef 0.00165(11)
_refine_ls_extinction_expression Fc^*^=kFc[1+0.001xFc^2^\l^3^/sin(2\q)]^-1/4^
_refine_ls_extinction_method 'SHELXTL-Plus (Sheldrick, 2008)'
_refine_ls_goodness_of_fit_ref 1.325
_refine_ls_hydrogen_treatment constr
_refine_ls_matrix_type full
_refine_ls_number_constraints 0
_refine_ls_number_parameters 542
_refine_ls_number_reflns 6749
_refine_ls_number_restraints 0
_refine_ls_restrained_S_all 1.325
_refine_ls_R_factor_all 0.0760
_refine_ls_R_factor_gt 0.0477
_refine_ls_shift/su_max 0.002
_refine_ls_shift/su_mean 0.000
_refine_ls_structure_factor_coef Fsqd
_refine_ls_weighting_details 'calc w=1/[\s^2^(Fo^2^)+(0.0260P)^2^+24.9505P] where P=(Fo^2^+2Fc^2^)/3'
_refine_ls_weighting_scheme calc
_refine_ls_wR_factor_gt 0.1047
_refine_ls_wR_factor_ref 0.1349
_reflns_number_gt 5120
_reflns_number_total 6749
_reflns_threshold_expression I>2\s(I)
_cod_data_source_file kp2255.cif
_cod_data_source_block I
_cod_original_sg_symbol_H-M 'P 21/c'
_cod_database_code 2225628
_cod_database_fobs_code 2225628

loop_
_symmetry_equiv_pos_as_xyz
'x, y, z'
'-x, y+1/2, -z+1/2'
'-x, -y, -z'
'x, -y-1/2, z-1/2'

loop_
_atom_site_type_symbol
_atom_site_label
_atom_site_fract_x
_atom_site_fract_y
_atom_site_fract_z
_atom_site_U_iso_or_equiv
_atom_site_adp_type
_atom_site_calc_flag
_atom_site_refinement_flags
_atom_site_occupancy
_atom_site_disorder_assembly
_atom_site_disorder_group
Os Os1 0.76039(2) 0.56074(3) 0.715615(17) 0.04286(15) Uani d . 1 . .
Cl Cl1 0.78380(14) 0.6117(2) 0.61374(11) 0.0508(6) Uani d . 1 . .
P P1 0.73741(14) 0.5076(2) 0.81355(11) 0.0428(5) Uani d . 1 . .
S S1 0.78307(18) 0.7581(3) 0.75283(13) 0.0589(7) Uani d . 1 . .
S S2 0.85683(16) 0.4221(3) 0.74230(12) 0.0572(6) Uani d . 1 . .
S S3 0.63988(15) 0.4992(3) 0.66494(12) 0.0549(6) Uani d . 1 . .
C C1 0.8010(6) 0.5869(9) 0.8837(5) 0.053(2) Uani d . 1 . .
C C2 0.8829(7) 0.5691(12) 0.8998(5) 0.072(3) Uani d . 1 . .
H H2A 0.9022 0.5170 0.8732 0.086 Uiso calc R 1 . .
C C3 0.9347(8) 0.6259(14) 0.9531(6) 0.082(4) Uani d . 1 . .
H H3A 0.9883 0.6133 0.9632 0.099 Uiso calc R 1 . .
C C4 0.9038(9) 0.7011(13) 0.9902(5) 0.076(4) Uani d . 1 . .
F F4 0.9545(6) 0.7575(9) 1.0432(4) 0.120(3) Uani d . 1 . .
C C5 0.8274(9) 0.7246(12) 0.9780(5) 0.076(4) Uani d . 1 . .
H H5A 0.8099 0.7783 1.0051 0.092 Uiso calc R 1 . .
C C6 0.7743(7) 0.6666(11) 0.9236(5) 0.066(3) Uani d . 1 . .
H H6A 0.7211 0.6819 0.9144 0.079 Uiso calc R 1 . .
C C7 0.7474(5) 0.3408(9) 0.8337(4) 0.045(2) Uani d . 1 . .
C C8 0.7133(7) 0.2499(10) 0.7861(5) 0.063(3) Uani d . 1 . .
H H8A 0.6900 0.2766 0.7434 0.075 Uiso calc R 1 . .
C C9 0.7135(9) 0.1221(12) 0.8007(6) 0.083(4) Uani d . 1 . .
H H9A 0.6925 0.0622 0.7682 0.099 Uiso calc R 1 . .
C C10 0.7446(9) 0.0850(11) 0.8631(6) 0.075(4) Uani d . 1 . .
F F10 0.7452(6) -0.0411(7) 0.8774(4) 0.110(3) Uani d . 1 . .
C C11 0.7818(7) 0.1675(11) 0.9110(6) 0.073(3) Uani d . 1 . .
H H11A 0.8066 0.1385 0.9530 0.087 Uiso calc R 1 . .
C C12 0.7819(6) 0.2956(11) 0.8956(5) 0.057(3) Uani d . 1 . .
H H12A 0.8062 0.3534 0.9283 0.069 Uiso calc R 1 . .
C C13 0.6421(5) 0.5476(10) 0.8168(4) 0.048(2) Uani d . 1 . .
C C14 0.6033(7) 0.4718(12) 0.8503(6) 0.071(3) Uani d . 1 . .
H H14A 0.6261 0.3952 0.8685 0.085 Uiso calc R 1 . .
C C15 0.5324(7) 0.5062(13) 0.8573(6) 0.075(3) Uani d . 1 . .
H H15A 0.5088 0.4560 0.8817 0.090 Uiso calc R 1 . .
C C16 0.4974(6) 0.6154(12) 0.8278(5) 0.060(3) Uani d . 1 . .
F F16 0.4288(4) 0.6488(8) 0.8350(4) 0.089(2) Uani d . 1 . .
C C17 0.5316(7) 0.6903(12) 0.7939(6) 0.074(3) Uani d . 1 . .
H H17A 0.5066 0.7644 0.7742 0.089 Uiso calc R 1 . .
C C18 0.6040(6) 0.6581(11) 0.7881(5) 0.061(3) Uani d . 1 . .
H H18A 0.6273 0.7111 0.7647 0.073 Uiso calc R 1 . .
C C19 0.7813(7) 0.8609(9) 0.6869(5) 0.062(3) Uani d . 1 . .
C C20 0.7086(8) 0.9076(11) 0.6483(6) 0.070(3) Uani d . 1 . .
F F20 0.6449(5) 0.8800(8) 0.6635(4) 0.092(2) Uani d . 1 . .
C C21 0.7051(9) 0.9799(12) 0.5942(7) 0.084(4) Uani d . 1 . .
F F21 0.6339(6) 1.0171(9) 0.5564(4) 0.120(3) Uani d . 1 . .
C C22 0.7686(11) 1.0100(13) 0.5801(7) 0.088(4) Uani d . 1 . .
F F22 0.7646(7) 1.0821(8) 0.5264(4) 0.137(4) Uani d . 1 . .
C C23 0.8428(10) 0.9711(13) 0.6153(7) 0.083(4) Uani d . 1 . .
F F23 0.9054(6) 0.9989(10) 0.6012(5) 0.133(4) Uani d . 1 . .
C C24 0.8443(8) 0.8931(12) 0.6702(6) 0.076(3) Uani d . 1 . .
F F24 0.9150(5) 0.8441(9) 0.7039(4) 0.100(3) Uani d . 1 . .
C C25 0.9160(6) 0.4406(10) 0.6912(5) 0.054(2) Uani d . 1 . .
C C26 0.9050(6) 0.3713(11) 0.6354(5) 0.059(3) Uani d . 1 . .
F F26 0.8450(4) 0.2905(7) 0.6162(4) 0.088(2) Uani d . 1 . .
C C27 0.9505(7) 0.3856(13) 0.5952(5) 0.070(3) Uani d . 1 . .
F F27 0.9364(5) 0.3208(10) 0.5399(4) 0.107(3) Uani d . 1 . .
C C28 1.0114(7) 0.4685(15) 0.6120(6) 0.078(4) Uani d . 1 . .
F F28 1.0582(5) 0.4826(11) 0.5748(5) 0.125(3) Uani d . 1 . .
C C29 1.0258(7) 0.5396(14) 0.6685(8) 0.085(4) Uani d . 1 . .
F F29 1.0851(5) 0.6206(11) 0.6855(5) 0.138(4) Uani d . 1 . .
C C30 0.9755(6) 0.5254(12) 0.7056(6) 0.067(3) Uani d . 1 . .
F F30 0.9929(4) 0.5951(8) 0.7607(4) 0.095(2) Uani d . 1 . .
C C31 0.6220(6) 0.4927(10) 0.5789(5) 0.054(2) Uani d . 1 . .
C C32 0.5926(7) 0.5966(12) 0.5394(6) 0.069(3) Uani d . 1 . .
F F32 0.5806(5) 0.7067(7) 0.5659(4) 0.104(3) Uani d . 1 . .
C C33 0.5783(8) 0.5886(16) 0.4740(6) 0.085(4) Uani d . 1 . .
F F33 0.5500(6) 0.6898(11) 0.4365(4) 0.139(4) Uani d . 1 . .
C C34 0.5880(7) 0.4766(19) 0.4461(6) 0.087(4) Uani d . 1 . .
F F34 0.5699(6) 0.4657(13) 0.3809(4) 0.140(4) Uani d . 1 . .
C C35 0.6150(8) 0.3715(15) 0.4836(6) 0.081(4) Uani d . 1 . .
F F35 0.6243(6) 0.2614(11) 0.4560(4) 0.133(4) Uani d . 1 . .
C C36 0.6326(6) 0.3817(11) 0.5496(5) 0.063(3) Uani d . 1 . .
F F36 0.6620(5) 0.2803(7) 0.5865(4) 0.088(2) Uani d . 1 . .

loop_
_atom_site_aniso_label
_atom_site_aniso_U_11
_atom_site_aniso_U_22
_atom_site_aniso_U_33
_atom_site_aniso_U_12
_atom_site_aniso_U_13
_atom_site_aniso_U_23
Os1 0.0543(2) 0.0379(2) 0.0388(2) -0.00019(17) 0.01766(16) 0.00087(15)
Cl1 0.0629(14) 0.0505(13) 0.0431(12) -0.0031(11) 0.0224(11) 0.0043(10)
P1 0.0553(14) 0.0410(13) 0.0371(12) -0.0003(11) 0.0212(10) 0.0003(10)
S1 0.0863(19) 0.0437(14) 0.0519(15) -0.0079(13) 0.0288(14) -0.0035(11)
S2 0.0636(15) 0.0599(17) 0.0513(14) 0.0123(13) 0.0223(12) 0.0082(12)
S3 0.0617(15) 0.0576(16) 0.0481(14) -0.0056(12) 0.0207(12) 0.0031(11)
C1 0.078(7) 0.036(5) 0.050(6) -0.007(5) 0.026(5) -0.004(4)
C2 0.085(8) 0.078(8) 0.058(7) -0.017(7) 0.030(6) -0.016(6)
C3 0.087(9) 0.093(10) 0.058(7) -0.027(8) 0.008(6) -0.018(7)
C4 0.099(10) 0.079(9) 0.043(6) -0.036(8) 0.008(6) -0.013(6)
F4 0.151(8) 0.130(8) 0.067(5) -0.062(6) 0.017(5) -0.037(5)
C5 0.116(11) 0.064(8) 0.051(7) -0.015(7) 0.027(7) -0.022(6)
C6 0.087(8) 0.055(7) 0.056(6) 0.003(6) 0.023(6) -0.002(5)
C7 0.050(5) 0.043(5) 0.043(5) 0.005(4) 0.016(4) 0.002(4)
C8 0.083(8) 0.051(6) 0.045(6) -0.007(6) 0.004(5) 0.004(5)
C9 0.134(12) 0.043(6) 0.070(8) -0.006(7) 0.031(8) 0.001(6)
C10 0.123(11) 0.041(6) 0.071(8) 0.014(6) 0.045(7) 0.015(6)
F10 0.157(8) 0.052(5) 0.108(6) 0.005(5) 0.020(5) 0.025(4)
C11 0.095(9) 0.057(7) 0.057(7) 0.013(6) 0.009(6) 0.019(6)
C12 0.070(7) 0.057(7) 0.041(5) 0.004(5) 0.011(5) 0.005(5)
C13 0.053(5) 0.056(6) 0.035(5) -0.004(5) 0.014(4) -0.004(4)
C14 0.073(7) 0.060(7) 0.087(8) 0.005(6) 0.035(7) 0.018(6)
C15 0.061(7) 0.078(8) 0.096(9) 0.014(6) 0.039(7) 0.020(7)
C16 0.048(6) 0.075(8) 0.057(6) 0.012(5) 0.017(5) -0.004(6)
F16 0.058(4) 0.112(6) 0.103(5) 0.023(4) 0.034(4) 0.006(5)
C17 0.090(9) 0.072(8) 0.064(7) 0.028(7) 0.028(6) 0.010(6)
C18 0.066(7) 0.062(7) 0.066(7) 0.007(5) 0.034(5) 0.015(5)
C19 0.101(9) 0.030(5) 0.055(6) -0.023(5) 0.023(6) -0.007(4)
C20 0.101(10) 0.041(6) 0.064(7) -0.006(6) 0.019(7) -0.001(5)
F20 0.094(5) 0.073(5) 0.112(6) 0.012(4) 0.034(5) 0.008(4)
C21 0.101(11) 0.049(7) 0.088(10) 0.010(7) 0.009(8) -0.003(6)
F21 0.152(8) 0.083(6) 0.105(6) 0.023(6) 0.008(6) 0.017(5)
C22 0.130(13) 0.060(8) 0.088(10) -0.022(9) 0.057(10) -0.014(7)
F22 0.274(13) 0.072(6) 0.078(5) -0.008(7) 0.074(7) 0.013(4)
C23 0.116(12) 0.058(8) 0.092(10) -0.036(8) 0.054(9) -0.021(7)
F23 0.179(9) 0.118(8) 0.142(8) -0.070(7) 0.108(7) -0.026(6)
C24 0.089(9) 0.062(8) 0.074(8) -0.030(7) 0.020(7) -0.011(6)
F24 0.091(5) 0.106(7) 0.110(6) -0.040(5) 0.038(5) -0.015(5)
C25 0.052(5) 0.063(7) 0.054(6) 0.014(5) 0.027(5) -0.002(5)
C26 0.064(6) 0.056(7) 0.058(6) 0.007(5) 0.020(5) -0.007(5)
F26 0.083(5) 0.086(5) 0.098(5) -0.016(4) 0.033(4) -0.034(4)
C27 0.063(7) 0.090(9) 0.053(6) 0.022(7) 0.010(5) -0.008(6)
F27 0.103(6) 0.149(8) 0.076(5) 0.023(5) 0.036(4) -0.028(5)
C28 0.067(8) 0.100(11) 0.073(8) 0.020(7) 0.028(7) 0.007(7)
F28 0.114(7) 0.165(9) 0.131(7) 0.015(6) 0.091(6) 0.022(7)
C29 0.054(7) 0.081(10) 0.116(11) -0.007(7) 0.018(7) 0.013(8)
F29 0.095(6) 0.150(9) 0.180(10) -0.057(6) 0.059(6) -0.036(8)
C30 0.053(6) 0.075(8) 0.069(7) -0.014(6) 0.011(5) -0.010(6)
F30 0.087(5) 0.103(6) 0.089(5) -0.017(4) 0.016(4) -0.033(4)
C31 0.057(6) 0.054(6) 0.049(6) 0.000(5) 0.011(5) 0.003(5)
C32 0.072(7) 0.068(8) 0.065(7) 0.004(6) 0.015(6) 0.007(6)
F32 0.143(7) 0.061(5) 0.092(5) 0.021(5) 0.009(5) 0.008(4)
C33 0.086(9) 0.099(11) 0.061(8) 0.003(8) 0.005(7) 0.030(8)
F33 0.158(9) 0.145(9) 0.093(6) 0.021(7) 0.007(6) 0.065(6)
C34 0.064(7) 0.144(15) 0.047(7) -0.012(9) 0.009(6) 0.004(8)
F34 0.134(8) 0.236(13) 0.047(4) 0.001(8) 0.022(4) -0.007(6)
C35 0.089(9) 0.096(11) 0.064(8) 0.003(8) 0.030(7) -0.019(8)
F35 0.151(8) 0.149(9) 0.099(6) 0.022(7) 0.038(6) -0.058(6)
C36 0.061(6) 0.060(7) 0.061(7) 0.007(5) 0.010(5) -0.004(6)
F36 0.112(6) 0.059(4) 0.096(5) 0.018(4) 0.034(4) -0.002(4)

loop_
_atom_type_symbol
_atom_type_description
_atom_type_scat_dispersion_real
_atom_type_scat_dispersion_imag
_atom_type_scat_source
C C 0.0033 0.0016 'International Tables Vol C Tables 4.2.6.8 and 6.1.1.4'
H H 0.0000 0.0000 'International Tables Vol C Tables 4.2.6.8 and 6.1.1.4'
F F 0.0171 0.0103 'International Tables Vol C Tables 4.2.6.8 and 6.1.1.4'
P P 0.1023 0.0942 'International Tables Vol C Tables 4.2.6.8 and 6.1.1.4'
S S 0.1246 0.1234 'International Tables Vol C Tables 4.2.6.8 and 6.1.1.4'
Cl Cl 0.1484 0.1585 'International Tables Vol C Tables 4.2.6.8 and 6.1.1.4'
Os Os -1.2165 7.6030 'International Tables Vol C Tables 4.2.6.8 and 6.1.1.4'

loop_
_geom_angle_atom_site_label_1
_geom_angle_atom_site_label_2
_geom_angle_atom_site_label_3
_geom_angle_site_symmetry_1
_geom_angle_site_symmetry_3
_geom_angle
_geom_angle_publ_flag
S2 Os1 S1 . . 118.47(11) ?
S2 Os1 S3 . . 121.08(11) ?
S1 Os1 S3 . . 119.87(11) ?
S2 Os1 P1 . . 87.06(9) ?
S1 Os1 P1 . . 87.61(9) ?
S3 Os1 P1 . . 87.77(9) ?
S2 Os1 Cl1 . . 92.40(9) ?
S1 Os1 Cl1 . . 93.42(9) ?
S3 Os1 Cl1 . . 91.75(9) ?
P1 Os1 Cl1 . . 178.96(9) ?
C13 P1 C7 . . 104.2(5) ?
C13 P1 C1 . . 103.5(5) ?
C7 P1 C1 . . 104.7(5) ?
C13 P1 Os1 . . 114.5(3) ?
C7 P1 Os1 . . 114.7(3) ?
C1 P1 Os1 . . 114.1(3) ?
C19 S1 Os1 . . 108.6(3) ?
C25 S2 Os1 . . 110.1(4) ?
C31 S3 Os1 . . 111.5(4) ?
C6 C1 C2 . . 117.2(10) ?
C6 C1 P1 . . 123.2(9) ?
C2 C1 P1 . . 119.6(8) ?
C3 C2 C1 . . 122.5(12) ?
C3 C2 H2A . . 118.7 ?
C1 C2 H2A . . 118.7 ?
C4 C3 C2 . . 116.5(13) ?
C4 C3 H3A . . 121.7 ?
C2 C3 H3A . . 121.7 ?
C5 C4 C3 . . 124.7(11) ?
C5 C4 F4 . . 118.2(12) ?
C3 C4 F4 . . 117.1(13) ?
C4 C5 C6 . . 118.9(11) ?
C4 C5 H5A . . 120.6 ?
C6 C5 H5A . . 120.6 ?
C1 C6 C5 . . 120.1(12) ?
C1 C6 H6A . . 120.0 ?
C5 C6 H6A . . 120.0 ?
C12 C7 C8 . . 116.6(9) ?
C12 C7 P1 . . 123.5(8) ?
C8 C7 P1 . . 119.7(7) ?
C9 C8 C7 . . 121.6(10) ?
C9 C8 H8A . . 119.2 ?
C7 C8 H8A . . 119.2 ?
C10 C9 C8 . . 118.7(12) ?
C10 C9 H9A . . 120.6 ?
C8 C9 H9A . . 120.6 ?
C9 C10 F10 . . 118.7(12) ?
C9 C10 C11 . . 122.4(11) ?
F10 C10 C11 . . 118.6(11) ?
C10 C11 C12 . . 118.1(10) ?
C10 C11 H11A . . 121.0 ?
C12 C11 H11A . . 121.0 ?
C7 C12 C11 . . 122.3(10) ?
C7 C12 H12A . . 118.9 ?
C11 C12 H12A . . 118.9 ?
C18 C13 C14 . . 116.5(9) ?
C18 C13 P1 . . 121.8(7) ?
C14 C13 P1 . . 121.7(8) ?
C15 C14 C13 . . 122.3(11) ?
C15 C14 H14A . . 118.8 ?
C13 C14 H14A . . 118.8 ?
C16 C15 C14 . . 118.7(11) ?
C16 C15 H15A . . 120.7 ?
C14 C15 H15A . . 120.7 ?
F16 C16 C17 . . 120.2(11) ?
F16 C16 C15 . . 118.5(10) ?
C17 C16 C15 . . 121.3(10) ?
C16 C17 C18 . . 120.3(11) ?
C16 C17 H17A . . 119.8 ?
C18 C17 H17A . . 119.8 ?
C17 C18 C13 . . 120.9(10) ?
C17 C18 H18A . . 119.6 ?
C13 C18 H18A . . 119.6 ?
C24 C19 C20 . . 117.9(11) ?
C24 C19 S1 . . 124.0(11) ?
C20 C19 S1 . . 118.1(9) ?
F20 C20 C21 . . 120.8(13) ?
F20 C20 C19 . . 120.1(10) ?
C21 C20 C19 . . 119.1(13) ?
C22 C21 F21 . . 121.9(15) ?
C22 C21 C20 . . 120.7(15) ?
F21 C21 C20 . . 117.4(14) ?
C21 C22 F22 . . 120.2(17) ?
C21 C22 C23 . . 124.7(14) ?
F22 C22 C23 . . 115.0(14) ?
F23 C23 C22 . . 125.1(14) ?
F23 C23 C24 . . 121.7(16) ?
C22 C23 C24 . . 113.2(13) ?
C19 C24 F24 . . 119.7(12) ?
C19 C24 C23 . . 124.3(14) ?
F24 C24 C23 . . 115.9(13) ?
C30 C25 C26 . . 116.5(10) ?
C30 C25 S2 . . 121.0(8) ?
C26 C25 S2 . . 122.5(9) ?
F26 C26 C25 . . 119.8(10) ?
F26 C26 C27 . . 117.3(10) ?
C25 C26 C27 . . 122.8(11) ?
F27 C27 C28 . . 119.0(12) ?
F27 C27 C26 . . 121.5(12) ?
C28 C27 C26 . . 119.5(11) ?
F28 C28 C27 . . 121.1(13) ?
F28 C28 C29 . . 119.0(14) ?
C27 C28 C29 . . 119.9(11) ?
F29 C29 C28 . . 120.6(13) ?
F29 C29 C30 . . 121.5(14) ?
C28 C29 C30 . . 118.0(12) ?
F30 C30 C25 . . 121.0(10) ?
F30 C30 C29 . . 115.6(11) ?
C25 C30 C29 . . 123.2(12) ?
C36 C31 C32 . . 117.8(10) ?
C36 C31 S3 . . 120.5(8) ?
C32 C31 S3 . . 121.6(9) ?
F32 C32 C33 . . 119.6(12) ?
F32 C32 C31 . . 119.9(10) ?
C33 C32 C31 . . 120.5(12) ?
F33 C33 C34 . . 119.7(13) ?
F33 C33 C32 . . 119.9(15) ?
C34 C33 C32 . . 120.4(13) ?
F34 C34 C33 . . 120.9(15) ?
F34 C34 C35 . . 118.6(16) ?
C33 C34 C35 . . 120.4(12) ?
F35 C35 C34 . . 120.3(13) ?
F35 C35 C36 . . 120.8(14) ?
C34 C35 C36 . . 118.9(13) ?
F36 C36 C31 . . 119.2(10) ?
F36 C36 C35 . . 118.9(11) ?
C31 C36 C35 . . 121.9(12) ?

loop_
_geom_bond_atom_site_label_1
_geom_bond_atom_site_label_2
_geom_bond_site_symmetry_2
_geom_bond_distance
_geom_bond_publ_flag
Os1 S1 . 2.205(3) yes
Os1 S2 . 2.199(3) yes
Os1 S3 . 2.206(3) yes
Os1 Cl1 . 2.414(2) yes
Os1 P1 . 2.334(2) yes
P1 C13 . 1.787(10) ?
P1 C7 . 1.791(10) ?
P1 C1 . 1.797(10) ?
S1 C19 . 1.772(10) ?
S2 C25 . 1.759(9) ?
S3 C31 . 1.783(10) ?
C1 C6 . 1.382(14) ?
C1 C2 . 1.420(15) ?
C2 C3 . 1.375(16) ?
C2 H2A . 0.9300 ?
C3 C4 . 1.354(18) ?
C3 H3A . 0.9300 ?
C4 C5 . 1.340(18) ?
C4 F4 . 1.360(12) ?
C5 C6 . 1.405(16) ?
C5 H5A . 0.9300 ?
C6 H6A . 0.9300 ?
C7 C12 . 1.372(13) ?
C7 C8 . 1.395(14) ?
C8 C9 . 1.371(15) ?
C8 H8A . 0.9300 ?
C9 C10 . 1.345(16) ?
C9 H9A . 0.9300 ?
C10 F10 . 1.352(13) ?
C10 C11 . 1.354(17) ?
C11 C12 . 1.379(15) ?
C11 H11A . 0.9300 ?
C12 H12A . 0.9300 ?
C13 C18 . 1.388(14) ?
C13 C14 . 1.391(14) ?
C14 C15 . 1.376(15) ?
C14 H14A . 0.9300 ?
C15 C16 . 1.363(16) ?
C15 H15A . 0.9300 ?
C16 F16 . 1.336(11) ?
C16 C17 . 1.339(16) ?
C17 C18 . 1.386(15) ?
C17 H17A . 0.9300 ?
C18 H18A . 0.9300 ?
C19 C24 . 1.331(16) ?
C19 C20 . 1.407(17) ?
C20 F20 . 1.316(14) ?
C20 C21 . 1.374(18) ?
C21 C22 . 1.306(19) ?
C21 F21 . 1.349(15) ?
C22 F22 . 1.362(16) ?
C22 C23 . 1.38(2) ?
C23 F23 . 1.284(15) ?
C23 C24 . 1.429(18) ?
C24 F24 . 1.360(15) ?
C25 C30 . 1.350(15) ?
C25 C26 . 1.364(14) ?
C26 F26 . 1.333(12) ?
C26 C27 . 1.366(15) ?
C27 F27 . 1.326(13) ?
C27 C28 . 1.356(18) ?
C28 F28 . 1.334(13) ?
C28 C29 . 1.381(19) ?
C29 F29 . 1.323(15) ?
C29 C30 . 1.384(17) ?
C30 F30 . 1.346(13) ?
C31 C36 . 1.360(15) ?
C31 C32 . 1.381(15) ?
C32 F32 . 1.329(14) ?
C32 C33 . 1.355(17) ?
C33 F33 . 1.334(15) ?
C33 C34 . 1.35(2) ?
C34 F34 . 1.346(14) ?
C34 C35 . 1.36(2) ?
C35 F35 . 1.328(16) ?
C35 C36 . 1.364(16) ?
C36 F36 . 1.333(13) ?

loop_
_geom_torsion_atom_site_label_1
_geom_torsion_atom_site_label_2
_geom_torsion_atom_site_label_3
_geom_torsion_atom_site_label_4
_geom_torsion_site_symmetry_1
_geom_torsion_site_symmetry_2
_geom_torsion_site_symmetry_3
_geom_torsion_site_symmetry_4
_geom_torsion
_geom_torsion_publ_flag
S2 Os1 P1 C13 . . . . -160.3(4) ?
S1 Os1 P1 C13 . . . . 81.0(4) ?
S3 Os1 P1 C13 . . . . -39.0(4) ?
S2 Os1 P1 C7 . . . . -39.9(4) ?
S1 Os1 P1 C7 . . . . -158.6(4) ?
S3 Os1 P1 C7 . . . . 81.4(4) ?
S2 Os1 P1 C1 . . . . 80.8(4) ?
S1 Os1 P1 C1 . . . . -37.9(4) ?
S3 Os1 P1 C1 . . . . -157.9(4) ?
S2 Os1 S1 C19 . . . . 109.5(5) ?
S3 Os1 S1 C19 . . . . -79.1(5) ?
P1 Os1 S1 C19 . . . . -165.2(5) ?
Cl1 Os1 S1 C19 . . . . 14.9(5) ?
S1 Os1 S2 C25 . . . . -81.7(4) ?
S3 Os1 S2 C25 . . . . 107.0(4) ?
P1 Os1 S2 C25 . . . . -167.3(4) ?
Cl1 Os1 S2 C25 . . . . 13.5(4) ?
S2 Os1 S3 C31 . . . . -85.5(4) ?
S1 Os1 S3 C31 . . . . 103.3(4) ?
P1 Os1 S3 C31 . . . . -170.7(4) ?
Cl1 Os1 S3 C31 . . . . 8.4(4) ?
C13 P1 C1 C6 . . . . -4.8(10) ?
C7 P1 C1 C6 . . . . -113.7(9) ?
Os1 P1 C1 C6 . . . . 120.2(8) ?
C13 P1 C1 C2 . . . . 175.6(9) ?
C7 P1 C1 C2 . . . . 66.7(9) ?
Os1 P1 C1 C2 . . . . -59.4(9) ?
C6 C1 C2 C3 . . . . 1.1(18) ?
P1 C1 C2 C3 . . . . -179.3(10) ?
C1 C2 C3 C4 . . . . 0(2) ?
C2 C3 C4 C5 . . . . -1(2) ?
C2 C3 C4 F4 . . . . 179.8(12) ?
C3 C4 C5 C6 . . . . 1(2) ?
F4 C4 C5 C6 . . . . -179.7(11) ?
C2 C1 C6 C5 . . . . -1.0(16) ?
P1 C1 C6 C5 . . . . 179.4(9) ?
C4 C5 C6 C1 . . . . 0.1(18) ?
C13 P1 C7 C12 . . . . -94.5(9) ?
C1 P1 C7 C12 . . . . 13.8(10) ?
Os1 P1 C7 C12 . . . . 139.6(8) ?
C13 P1 C7 C8 . . . . 80.0(9) ?
C1 P1 C7 C8 . . . . -171.7(8) ?
Os1 P1 C7 C8 . . . . -46.0(9) ?
C12 C7 C8 C9 . . . . 0.8(17) ?
P1 C7 C8 C9 . . . . -174.0(10) ?
C7 C8 C9 C10 . . . . 3(2) ?
C8 C9 C10 F10 . . . . -179.6(12) ?
C8 C9 C10 C11 . . . . -6(2) ?
C9 C10 C11 C12 . . . . 5(2) ?
F10 C10 C11 C12 . . . . 179.0(11) ?
C8 C7 C12 C11 . . . . -1.4(16) ?
P1 C7 C12 C11 . . . . 173.2(9) ?
C10 C11 C12 C7 . . . . -1.5(19) ?
C7 P1 C13 C18 . . . . -162.8(8) ?
C1 P1 C13 C18 . . . . 87.9(9) ?
Os1 P1 C13 C18 . . . . -36.8(9) ?
C7 P1 C13 C14 . . . . 19.5(10) ?
C1 P1 C13 C14 . . . . -89.8(10) ?
Os1 P1 C13 C14 . . . . 145.5(8) ?
C18 C13 C14 C15 . . . . -2.7(18) ?
P1 C13 C14 C15 . . . . 175.1(10) ?
C13 C14 C15 C16 . . . . 3(2) ?
C14 C15 C16 F16 . . . . -179.7(11) ?
C14 C15 C16 C17 . . . . -1.7(19) ?
F16 C16 C17 C18 . . . . 177.9(10) ?
C15 C16 C17 C18 . . . . 0.0(19) ?
C16 C17 C18 C13 . . . . 0.4(18) ?
C14 C13 C18 C17 . . . . 0.9(16) ?
P1 C13 C18 C17 . . . . -176.9(9) ?
Os1 S1 C19 C24 . . . . -92.9(10) ?
Os1 S1 C19 C20 . . . . 84.7(9) ?
C24 C19 C20 F20 . . . . -178.9(11) ?
S1 C19 C20 F20 . . . . 3.3(14) ?
C24 C19 C20 C21 . . . . 2.3(16) ?
S1 C19 C20 C21 . . . . -175.4(9) ?
F20 C20 C21 C22 . . . . 178.3(12) ?
C19 C20 C21 C22 . . . . -3.0(19) ?
F20 C20 C21 F21 . . . . -2.3(18) ?
C19 C20 C21 F21 . . . . 176.4(10) ?
F21 C21 C22 F22 . . . . 1(2) ?
C20 C21 C22 F22 . . . . -179.7(12) ?
F21 C21 C22 C23 . . . . -177.5(13) ?
C20 C21 C22 C23 . . . . 2(2) ?
C21 C22 C23 F23 . . . . 179.0(13) ?
F22 C22 C23 F23 . . . . 1(2) ?
C21 C22 C23 C24 . . . . 0(2) ?
F22 C22 C23 C24 . . . . -178.5(11) ?
C20 C19 C24 F24 . . . . -176.3(10) ?
S1 C19 C24 F24 . . . . 1.3(16) ?
C20 C19 C24 C23 . . . . -0.6(18) ?
S1 C19 C24 C23 . . . . 177.0(9) ?
F23 C23 C24 C19 . . . . -179.7(11) ?
C22 C23 C24 C19 . . . . -0.5(19) ?
F23 C23 C24 F24 . . . . -3.8(18) ?
C22 C23 C24 F24 . . . . 175.3(11) ?
Os1 S2 C25 C30 . . . . 87.0(10) ?
Os1 S2 C25 C26 . . . . -93.0(9) ?
C30 C25 C26 F26 . . . . -176.5(10) ?
S2 C25 C26 F26 . . . . 3.5(15) ?
C30 C25 C26 C27 . . . . -0.3(17) ?
S2 C25 C26 C27 . . . . 179.7(9) ?
F26 C26 C27 F27 . . . . -0.8(17) ?
C25 C26 C27 F27 . . . . -177.1(11) ?
F26 C26 C27 C28 . . . . 178.8(11) ?
C25 C26 C27 C28 . . . . 2.5(19) ?
F27 C27 C28 F28 . . . . -2.0(19) ?
C26 C27 C28 F28 . . . . 178.3(11) ?
F27 C27 C28 C29 . . . . 178.2(12) ?
C26 C27 C28 C29 . . . . -1(2) ?
F28 C28 C29 F29 . . . . 0(2) ?
C27 C28 C29 F29 . . . . 179.9(13) ?
F28 C28 C29 C30 . . . . 178.6(12) ?
C27 C28 C29 C30 . . . . -2(2) ?
C26 C25 C30 F30 . . . . -177.6(10) ?
S2 C25 C30 F30 . . . . 2.4(16) ?
C26 C25 C30 C29 . . . . -3.0(18) ?
S2 C25 C30 C29 . . . . 177.0(10) ?
F29 C29 C30 F30 . . . . -3(2) ?
C28 C29 C30 F30 . . . . 178.9(12) ?
F29 C29 C30 C25 . . . . -177.6(12) ?
C28 C29 C30 C25 . . . . 4(2) ?
Os1 S3 C31 C36 . . . . 92.6(9) ?
Os1 S3 C31 C32 . . . . -91.3(9) ?
C36 C31 C32 F32 . . . . 179.4(11) ?
S3 C31 C32 F32 . . . . 3.3(16) ?
C36 C31 C32 C33 . . . . -2.8(18) ?
S3 C31 C32 C33 . . . . -178.9(10) ?
F32 C32 C33 F33 . . . . -2(2) ?
C31 C32 C33 F33 . . . . -179.9(12) ?
F32 C32 C33 C34 . . . . -178.1(13) ?
C31 C32 C33 C34 . . . . 4(2) ?
F33 C33 C34 F34 . . . . 0(2) ?
C32 C33 C34 F34 . . . . 176.3(12) ?
F33 C33 C34 C35 . . . . -178.4(13) ?
C32 C33 C34 C35 . . . . -2(2) ?
F34 C34 C35 F35 . . . . 1(2) ?
C33 C34 C35 F35 . . . . 179.8(13) ?
F34 C34 C35 C36 . . . . -179.2(11) ?
C33 C34 C35 C36 . . . . 0(2) ?
C32 C31 C36 F36 . . . . 178.9(10) ?
S3 C31 C36 F36 . . . . -4.9(15) ?
C32 C31 C36 C35 . . . . -0.1(18) ?
S3 C31 C36 C35 . . . . 176.1(10) ?
F35 C35 C36 F36 . . . . 2.4(19) ?
C34 C35 C36 F36 . . . . -177.3(11) ?
F35 C35 C36 C31 . . . . -178.5(12) ?
C34 C35 C36 C31 . . . . 2(2) ?
